data_4304147
loop_
_publ_author_name
'Andrew J. Gaunt'
'Sean D. Reilly'
'Alejandro E. Enriquez'
'Brian L. Scott'
'James A. Ibers'
'Perumal Sekar'
'Kieran I. M. Ingram'
'Nikolas Kaltsoyannis'
'Mary P. Neu'

_publ_contact_author_address
;
Los Alamos National Laboratory
MS F629
Los Alamos, NM  87544
;
_publ_contact_author_email gaunt@lanl.gov
_publ_contact_author_name 'Andrew J. Gaunt'
_publ_section_title
;
Experimental and Theoretical Comparison of Actinide and Lanthanide Bonding
in M[N(EPR2)2]3 Complexes (M = U, Pu, La, Ce; E = S, Se, Te; R = Ph,iPr, H)
;
_journal_name_full 'Inorganic Chemistry'
_journal_page_first 29
_journal_page_last 41
_journal_paper_doi 10.1021/ic701618a
_journal_volume 47
_journal_year 2008
_chemical_formula_sum 'C36 H84 La N3 P6 Se6'
_chemical_formula_weight 1357.55
_chemical_name_systematic
; 
 ? 
;
_space_group_IT_number 14
_symmetry_cell_setting monoclinic
_symmetry_space_group_name_Hall '-P 2ybc'
_symmetry_space_group_name_H-M 'P 1 21/c 1'
_atom_sites_solution_hydrogens geom
_atom_sites_solution_primary direct
_atom_sites_solution_secondary difmap
_audit_creation_method SHELXL-97
_cell_angle_alpha 90.00
_cell_angle_beta 114.051(3)
_cell_angle_gamma 90.00
_cell_formula_units_Z 4
_cell_length_a 22.156(4)
_cell_length_b 13.517(2)
_cell_length_c 20.325(4)
_cell_measurement_temperature 141(2)
_cell_volume 5558.5(17)
_computing_cell_refinement 'SAINT+, v. 7.06 (Bruker AXS, 2001)'
_computing_data_collection 'APEX II, v. 1.08 (Bruker AXS, 2003)'
_computing_data_reduction 'SAINT+, v. 7.06 (Bruker AXS, 2001)'
_computing_molecular_graphics 'SHELXTL, v. 6.10, (Bruker AXS, 2000)'
_computing_publication_material 'SHELXTL, v. 6.10, (Bruker AXS, 2000)'
_computing_structure_refinement 'SHELXL-97 (Sheldrick, 1997)'
_computing_structure_solution 'SHELXS-97 (Sheldrick, 1990)'
_diffrn_ambient_temperature 141(2)
_diffrn_measured_fraction_theta_full 0.998
_diffrn_measured_fraction_theta_max 0.998
_diffrn_measurement_device_type 'Bruker D8 with APEXII CCD'
_diffrn_measurement_method '\w scans'
_diffrn_radiation_monochromator graphite
_diffrn_radiation_source 'fine-focus sealed tube'
_diffrn_radiation_type MoK\a
_diffrn_radiation_wavelength 0.71073
_diffrn_reflns_av_R_equivalents 0.1303
_diffrn_reflns_av_sigmaI/netI 0.1204
_diffrn_reflns_limit_h_max 24
_diffrn_reflns_limit_h_min -24
_diffrn_reflns_limit_k_max 14
_diffrn_reflns_limit_k_min -15
_diffrn_reflns_limit_l_max 22
_diffrn_reflns_limit_l_min -22
_diffrn_reflns_number 42689
_diffrn_reflns_theta_full 23.29
_diffrn_reflns_theta_max 23.29
_diffrn_reflns_theta_min 1.81
_diffrn_standards_decay_% 0
_diffrn_standards_interval_count 0
_diffrn_standards_interval_time 0
_diffrn_standards_number 0
_exptl_absorpt_coefficient_mu 4.897
_exptl_absorpt_correction_T_max 0.9084
_exptl_absorpt_correction_T_min 0.4727
_exptl_absorpt_correction_type multi-scan
_exptl_absorpt_process_details 'SADABS 2.03 (Sheldrick, 2001)'
_exptl_crystal_colour colorless
_exptl_crystal_density_diffrn 1.622
_exptl_crystal_density_method 'not measured'
_exptl_crystal_description 'rectangular plate'
_exptl_crystal_F_000 2688
_exptl_crystal_size_max 0.18
_exptl_crystal_size_mid 0.10
_exptl_crystal_size_min 0.02
_refine_diff_density_max 2.201
_refine_diff_density_min -0.984
_refine_diff_density_rms 0.156
_refine_ls_extinction_method none
_refine_ls_goodness_of_fit_ref 0.834
_refine_ls_hydrogen_treatment constr
_refine_ls_matrix_type full
_refine_ls_number_parameters 493
_refine_ls_number_reflns 7997
_refine_ls_number_restraints 0
_refine_ls_restrained_S_all 0.834
_refine_ls_R_factor_all 0.0904
_refine_ls_R_factor_gt 0.0457
_refine_ls_shift/su_max 0.000
_refine_ls_shift/su_mean 0.000
_refine_ls_structure_factor_coef Fsqd
_refine_ls_weighting_details 'calc w=1/[\s^2^(Fo^2^)+(0.0501P)^2^+0.0000P] where P=(Fo^2^+2Fc^2^)/3'
_refine_ls_weighting_scheme calc
_refine_ls_wR_factor_gt 0.0932
_refine_ls_wR_factor_ref 0.1021
_reflns_number_gt 4624
_reflns_number_total 7997
_reflns_threshold_expression >2sigma(I)
_cod_data_source_file ic701618a_si_13.cif
_cod_data_source_block apx159a
_cod_original_cell_volume 5558.4(17)
_cod_original_sg_symbol_H-M 'P 21/c'
_cod_database_code 4304147

loop_
_symmetry_equiv_pos_as_xyz
'x, y, z'
'-x, y+1/2, -z+1/2'
'-x, -y, -z'
'x, -y-1/2, z-1/2'

loop_
_atom_site_label
_atom_site_type_symbol
_atom_site_fract_x
_atom_site_fract_y
_atom_site_fract_z
_atom_site_U_iso_or_equiv
_atom_site_adp_type
_atom_site_occupancy
_atom_site_symmetry_multiplicity
_atom_site_calc_flag
_atom_site_refinement_flags
_atom_site_disorder_assembly
_atom_site_disorder_group
La1 La 0.25829(3) 0.11100(4) 0.23020(3) 0.02255(15) Uani 1 1 d . . .
Se1 Se 0.28205(5) -0.08219(6) 0.16649(5) 0.0274(2) Uani 1 1 d . . .
Se2 Se 0.21282(5) -0.00913(6) 0.32628(5) 0.0256(2) Uani 1 1 d . . .
Se3 Se 0.24761(4) 0.20415(7) 0.09280(5) 0.0258(2) Uani 1 1 d . . .
Se4 Se 0.12036(4) 0.18769(6) 0.20034(5) 0.0257(2) Uani 1 1 d . . .
Se5 Se 0.40300(4) 0.14841(6) 0.26479(5) 0.0266(2) Uani 1 1 d . . .
Se6 Se 0.27151(4) 0.24077(6) 0.35423(5) 0.0247(2) Uani 1 1 d . . .
P1 P 0.28468(12) -0.21421(16) 0.23046(12) 0.0237(6) Uani 1 1 d . . .
P2 P 0.18579(12) -0.16063(16) 0.29022(13) 0.0242(6) Uani 1 1 d . . .
P3 P 0.14776(12) 0.24188(17) 0.01613(12) 0.0239(6) Uani 1 1 d . . .
P4 P 0.08382(11) 0.29943(17) 0.11562(12) 0.0237(6) Uani 1 1 d . . .
P5 P 0.44708(12) 0.27191(16) 0.33883(13) 0.0257(6) Uani 1 1 d . . .
P6 P 0.37268(11) 0.26144(16) 0.43326(12) 0.0230(6) Uani 1 1 d . . .
N1 N 0.2347(3) -0.2246(5) 0.2670(4) 0.0241(18) Uani 1 1 d . . .
N2 N 0.0960(3) 0.2850(5) 0.0442(3) 0.0232(18) Uani 1 1 d . . .
N3 N 0.4273(3) 0.2919(5) 0.4047(4) 0.0269(18) Uani 1 1 d . . .
C1 C 0.2679(4) -0.3212(6) 0.1707(4) 0.025(2) Uani 1 1 d . . .
H1 H 0.2704 -0.3797 0.2002 0.030 Uiso 1 1 calc R . .
C2 C 0.1980(4) -0.3177(6) 0.1124(5) 0.037(3) Uani 1 1 d . . .
H2A H 0.1673 -0.3067 0.1341 0.055 Uiso 1 1 calc R . .
H2B H 0.1880 -0.3794 0.0867 0.055 Uiso 1 1 calc R . .
H2C H 0.1945 -0.2648 0.0795 0.055 Uiso 1 1 calc R . .
C3 C 0.3188(4) -0.3361(6) 0.1380(5) 0.032(2) Uani 1 1 d . . .
H3A H 0.3616 -0.3481 0.1758 0.049 Uiso 1 1 calc R . .
H3B H 0.3206 -0.2778 0.1118 0.049 Uiso 1 1 calc R . .
H3C H 0.3061 -0.3917 0.1058 0.049 Uiso 1 1 calc R . .
C4 C 0.3691(4) -0.2302(6) 0.2970(4) 0.029(2) Uani 1 1 d . . .
H4 H 0.3984 -0.2326 0.2717 0.035 Uiso 1 1 calc R . .
C5 C 0.3764(4) -0.3275(6) 0.3380(5) 0.037(3) Uani 1 1 d . . .
H5A H 0.3695 -0.3820 0.3054 0.056 Uiso 1 1 calc R . .
H5B H 0.3444 -0.3300 0.3585 0.056 Uiso 1 1 calc R . .
H5C H 0.4201 -0.3315 0.3758 0.056 Uiso 1 1 calc R . .
C6 C 0.3901(4) -0.1442(6) 0.3490(5) 0.037(3) Uani 1 1 d . . .
H6A H 0.3880 -0.0841 0.3229 0.056 Uiso 1 1 calc R . .
H6B H 0.4345 -0.1545 0.3838 0.056 Uiso 1 1 calc R . .
H6C H 0.3610 -0.1392 0.3732 0.056 Uiso 1 1 calc R . .
C7 C 0.1031(4) -0.1625(6) 0.2177(5) 0.031(2) Uani 1 1 d . . .
H7 H 0.0921 -0.2317 0.2033 0.037 Uiso 1 1 calc R . .
C8 C 0.0503(4) -0.1227(7) 0.2430(5) 0.043(3) Uani 1 1 d . . .
H8A H 0.0426 -0.1709 0.2734 0.064 Uiso 1 1 calc R . .
H8B H 0.0098 -0.1103 0.2018 0.064 Uiso 1 1 calc R . .
H8C H 0.0658 -0.0624 0.2694 0.064 Uiso 1 1 calc R . .
C9 C 0.0993(4) -0.1065(6) 0.1526(4) 0.029(2) Uani 1 1 d . . .
H9A H 0.1330 -0.1299 0.1382 0.044 Uiso 1 1 calc R . .
H9B H 0.1057 -0.0373 0.1638 0.044 Uiso 1 1 calc R . .
H9C H 0.0566 -0.1165 0.1140 0.044 Uiso 1 1 calc R . .
C10 C 0.1806(4) -0.2244(6) 0.3673(5) 0.029(2) Uani 1 1 d . . .
H10 H 0.1495 -0.1875 0.3811 0.034 Uiso 1 1 calc R . .
C11 C 0.1534(5) -0.3310(6) 0.3473(5) 0.044(3) Uani 1 1 d . . .
H11A H 0.1091 -0.3283 0.3108 0.065 Uiso 1 1 calc R . .
H11B H 0.1534 -0.3635 0.3893 0.065 Uiso 1 1 calc R . .
H11C H 0.1809 -0.3672 0.3295 0.065 Uiso 1 1 calc R . .
C12 C 0.2462(4) -0.2271(6) 0.4318(5) 0.039(3) Uani 1 1 d . . .
H12A H 0.2626 -0.1609 0.4443 0.059 Uiso 1 1 calc R . .
H12B H 0.2773 -0.2652 0.4204 0.059 Uiso 1 1 calc R . .
H12C H 0.2406 -0.2569 0.4718 0.059 Uiso 1 1 calc R . .
C13 C 0.1106(4) 0.1337(6) -0.0388(5) 0.029(2) Uani 1 1 d . . .
H13 H 0.0667 0.1534 -0.0738 0.035 Uiso 1 1 calc R . .
C14 C 0.1006(4) 0.0517(6) 0.0079(5) 0.037(3) Uani 1 1 d . . .
H14A H 0.0791 0.0786 0.0365 0.055 Uiso 1 1 calc R . .
H14B H 0.1428 0.0249 0.0390 0.055 Uiso 1 1 calc R . .
H14C H 0.0737 0.0002 -0.0225 0.055 Uiso 1 1 calc R . .
C15 C 0.1494(5) 0.0959(6) -0.0820(5) 0.039(3) Uani 1 1 d . . .
H15A H 0.1523 0.1476 -0.1130 0.058 Uiso 1 1 calc R . .
H15B H 0.1269 0.0400 -0.1106 0.058 Uiso 1 1 calc R . .
H15C H 0.1931 0.0766 -0.0493 0.058 Uiso 1 1 calc R . .
C16 C 0.1565(4) 0.3353(6) -0.0437(4) 0.025(2) Uani 1 1 d . . .
H16 H 0.1893 0.3118 -0.0608 0.030 Uiso 1 1 calc R . .
C17 C 0.0911(4) 0.3517(6) -0.1097(4) 0.035(3) Uani 1 1 d . . .
H17A H 0.0792 0.2923 -0.1380 0.052 Uiso 1 1 calc R . .
H17B H 0.0963 0.4048 -0.1383 0.052 Uiso 1 1 calc R . .
H17C H 0.0569 0.3683 -0.0940 0.052 Uiso 1 1 calc R . .
C18 C 0.1824(4) 0.4318(6) -0.0019(5) 0.031(2) Uani 1 1 d . . .
H18A H 0.2227 0.4189 0.0394 0.047 Uiso 1 1 calc R . .
H18B H 0.1501 0.4579 0.0137 0.047 Uiso 1 1 calc R . .
H18C H 0.1906 0.4791 -0.0325 0.047 Uiso 1 1 calc R . .
C19 C 0.1128(4) 0.4232(6) 0.1541(5) 0.027(2) Uani 1 1 d . . .
H19 H 0.0978 0.4708 0.1143 0.032 Uiso 1 1 calc R . .
C20 C 0.0838(4) 0.4546(6) 0.2072(5) 0.035(3) Uani 1 1 d . . .
H20A H 0.0372 0.4658 0.1817 0.052 Uiso 1 1 calc R . .
H20B H 0.1048 0.5144 0.2310 0.052 Uiso 1 1 calc R . .
H20C H 0.0910 0.4033 0.2422 0.052 Uiso 1 1 calc R . .
C21 C 0.1882(4) 0.4270(6) 0.1893(4) 0.028(2) Uani 1 1 d . . .
H21A H 0.2053 0.4122 0.1540 0.042 Uiso 1 1 calc R . .
H21B H 0.2044 0.3793 0.2275 0.042 Uiso 1 1 calc R . .
H21C H 0.2022 0.4920 0.2085 0.042 Uiso 1 1 calc R . .
C22 C -0.0049(4) 0.3010(6) 0.0859(4) 0.028(2) Uani 1 1 d . . .
H22 H -0.0142 0.3136 0.1284 0.034 Uiso 1 1 calc R . .
C23 C -0.0358(4) 0.2026(6) 0.0550(4) 0.033(2) Uani 1 1 d . . .
H23A H -0.0164 0.1515 0.0901 0.049 Uiso 1 1 calc R . .
H23B H -0.0283 0.1884 0.0127 0.049 Uiso 1 1 calc R . .
H23C H -0.0825 0.2053 0.0425 0.049 Uiso 1 1 calc R . .
C24 C -0.0367(4) 0.3837(6) 0.0325(5) 0.036(3) Uani 1 1 d . . .
H24A H -0.0212 0.4464 0.0554 0.055 Uiso 1 1 calc R . .
H24B H -0.0839 0.3803 0.0163 0.055 Uiso 1 1 calc R . .
H24C H -0.0252 0.3769 -0.0080 0.055 Uiso 1 1 calc R . .
C25 C 0.5353(4) 0.2495(6) 0.3772(4) 0.025(2) Uani 1 1 d . . .
H25 H 0.5491 0.2396 0.3376 0.029 Uiso 1 1 calc R . .
C26 C 0.5539(4) 0.1562(6) 0.4250(4) 0.028(2) Uani 1 1 d . . .
H26A H 0.5309 0.1001 0.3971 0.042 Uiso 1 1 calc R . .
H26B H 0.5418 0.1652 0.4648 0.042 Uiso 1 1 calc R . .
H26C H 0.6007 0.1453 0.4427 0.042 Uiso 1 1 calc R . .
C27 C 0.5740(4) 0.3385(6) 0.4226(5) 0.038(3) Uani 1 1 d . . .
H27A H 0.5702 0.3937 0.3915 0.056 Uiso 1 1 calc R . .
H27B H 0.6197 0.3209 0.4478 0.056 Uiso 1 1 calc R . .
H27C H 0.5560 0.3561 0.4568 0.056 Uiso 1 1 calc R . .
C28 C 0.4341(4) 0.3862(6) 0.2852(5) 0.027(2) Uani 1 1 d . . .
H28 H 0.4526 0.4405 0.3196 0.033 Uiso 1 1 calc R . .
C29 C 0.3607(4) 0.4067(6) 0.2458(5) 0.032(2) Uani 1 1 d . . .
H29A H 0.3396 0.3990 0.2785 0.048 Uiso 1 1 calc R . .
H29B H 0.3417 0.3610 0.2066 0.048 Uiso 1 1 calc R . .
H29C H 0.3542 0.4731 0.2274 0.048 Uiso 1 1 calc R . .
C30 C 0.4699(5) 0.3871(6) 0.2357(5) 0.040(3) Uani 1 1 d . . .
H30A H 0.5164 0.3790 0.2636 0.061 Uiso 1 1 calc R . .
H30B H 0.4620 0.4489 0.2103 0.061 Uiso 1 1 calc R . .
H30C H 0.4539 0.3338 0.2017 0.061 Uiso 1 1 calc R . .
C31 C 0.3999(4) 0.1519(6) 0.4914(5) 0.027(2) Uani 1 1 d . . .
H31 H 0.4448 0.1657 0.5271 0.032 Uiso 1 1 calc R . .
C32 C 0.4046(4) 0.0633(6) 0.4490(5) 0.032(2) Uani 1 1 d . . .
H32A H 0.4271 0.0815 0.4192 0.048 Uiso 1 1 calc R . .
H32B H 0.3610 0.0402 0.4192 0.048 Uiso 1 1 calc R . .
H32C H 0.4287 0.0117 0.4815 0.048 Uiso 1 1 calc R . .
C33 C 0.3580(5) 0.1302(6) 0.5329(5) 0.036(3) Uani 1 1 d . . .
H33A H 0.3573 0.1872 0.5607 0.055 Uiso 1 1 calc R . .
H33B H 0.3764 0.0751 0.5646 0.055 Uiso 1 1 calc R . .
H33C H 0.3138 0.1145 0.4997 0.055 Uiso 1 1 calc R . .
C34 C 0.3679(4) 0.3622(6) 0.4907(4) 0.025(2) Uani 1 1 d . . .
H34 H 0.3336 0.3451 0.5075 0.030 Uiso 1 1 calc R . .
C35 C 0.4319(5) 0.3763(6) 0.5565(5) 0.043(3) Uani 1 1 d . . .
H35A H 0.4445 0.3150 0.5823 0.064 Uiso 1 1 calc R . .
H35B H 0.4258 0.4258 0.5872 0.064 Uiso 1 1 calc R . .
H35C H 0.4659 0.3972 0.5418 0.064 Uiso 1 1 calc R . .
C36 C 0.3464(4) 0.4564(6) 0.4466(5) 0.037(3) Uani 1 1 d . . .
H36A H 0.3073 0.4436 0.4039 0.056 Uiso 1 1 calc R . .
H36B H 0.3811 0.4784 0.4333 0.056 Uiso 1 1 calc R . .
H36C H 0.3374 0.5067 0.4747 0.056 Uiso 1 1 calc R . .

loop_
_atom_site_aniso_label
_atom_site_aniso_U_11
_atom_site_aniso_U_22
_atom_site_aniso_U_33
_atom_site_aniso_U_23
_atom_site_aniso_U_13
_atom_site_aniso_U_12
La1 0.0310(3) 0.0168(3) 0.0219(3) 0.0004(2) 0.0128(3) -0.0009(2)
Se1 0.0413(6) 0.0178(5) 0.0297(6) 0.0008(4) 0.0212(5) -0.0005(4)
Se2 0.0385(6) 0.0182(5) 0.0244(5) -0.0008(4) 0.0173(5) -0.0016(4)
Se3 0.0321(6) 0.0238(5) 0.0258(6) 0.0040(4) 0.0161(5) 0.0016(4)
Se4 0.0330(6) 0.0221(5) 0.0248(6) 0.0048(4) 0.0147(5) 0.0017(4)
Se5 0.0331(6) 0.0207(5) 0.0281(6) -0.0034(4) 0.0145(5) -0.0015(4)
Se6 0.0300(6) 0.0215(5) 0.0241(6) -0.0011(4) 0.0127(5) 0.0000(4)
P1 0.0323(16) 0.0158(13) 0.0241(14) 0.0013(11) 0.0127(12) -0.0002(11)
P2 0.0341(16) 0.0196(13) 0.0238(14) -0.0002(11) 0.0169(13) -0.0040(11)
P3 0.0323(15) 0.0198(13) 0.0220(14) 0.0003(11) 0.0137(12) -0.0007(11)
P4 0.0338(16) 0.0176(13) 0.0227(14) 0.0008(11) 0.0146(12) 0.0008(11)
P5 0.0324(16) 0.0171(14) 0.0292(15) 0.0010(11) 0.0142(13) -0.0017(11)
P6 0.0276(15) 0.0190(13) 0.0231(14) -0.0008(11) 0.0111(12) 0.0015(11)
N1 0.026(5) 0.023(4) 0.030(5) 0.004(3) 0.017(4) 0.003(3)
N2 0.028(5) 0.026(4) 0.023(4) 0.003(3) 0.018(4) 0.001(3)
N3 0.038(5) 0.016(4) 0.031(5) -0.003(3) 0.019(4) 0.001(3)
C1 0.040(6) 0.009(5) 0.026(5) 0.005(4) 0.014(5) 0.000(4)
C2 0.049(7) 0.033(6) 0.032(6) -0.015(5) 0.019(6) -0.007(5)
C3 0.045(7) 0.028(6) 0.032(6) -0.004(5) 0.023(5) -0.001(5)
C4 0.050(7) 0.018(5) 0.027(6) -0.008(4) 0.023(5) -0.001(4)
C5 0.031(6) 0.031(6) 0.042(7) -0.004(5) 0.008(5) -0.001(5)
C6 0.028(6) 0.039(6) 0.032(6) -0.002(5) -0.001(5) -0.005(5)
C7 0.046(7) 0.023(6) 0.033(6) -0.006(5) 0.026(5) -0.010(5)
C8 0.039(7) 0.056(7) 0.035(6) -0.001(5) 0.017(5) -0.004(5)
C9 0.034(6) 0.031(6) 0.020(5) -0.004(5) 0.008(5) -0.001(5)
C10 0.039(6) 0.021(5) 0.034(6) 0.012(4) 0.023(5) 0.011(4)
C11 0.079(8) 0.023(6) 0.048(7) -0.008(5) 0.046(6) -0.015(5)
C12 0.058(8) 0.031(6) 0.036(6) 0.007(5) 0.026(6) 0.001(5)
C13 0.041(6) 0.015(5) 0.032(6) 0.003(4) 0.015(5) 0.004(4)
C14 0.047(7) 0.017(5) 0.043(6) 0.001(5) 0.017(6) 0.003(5)
C15 0.062(7) 0.016(5) 0.044(7) -0.009(5) 0.028(6) 0.002(5)
C16 0.038(6) 0.022(5) 0.023(6) 0.004(4) 0.020(5) 0.000(4)
C17 0.052(7) 0.025(6) 0.029(6) -0.003(5) 0.019(6) -0.007(5)
C18 0.043(7) 0.023(5) 0.038(6) 0.008(5) 0.026(5) 0.000(4)
C19 0.035(6) 0.018(5) 0.028(6) 0.000(4) 0.014(5) -0.004(4)
C20 0.029(6) 0.037(6) 0.042(6) -0.017(5) 0.018(5) -0.010(5)
C21 0.043(7) 0.018(5) 0.025(5) -0.001(4) 0.016(5) -0.009(4)
C22 0.044(6) 0.024(5) 0.021(5) -0.005(4) 0.017(5) 0.000(5)
C23 0.037(6) 0.035(6) 0.028(6) 0.000(5) 0.015(5) 0.006(5)
C24 0.030(6) 0.034(6) 0.041(6) 0.009(5) 0.011(5) 0.008(5)
C25 0.031(6) 0.022(5) 0.028(6) -0.006(4) 0.019(5) -0.007(4)
C26 0.030(6) 0.034(6) 0.027(6) -0.004(5) 0.017(5) -0.003(4)
C27 0.021(6) 0.045(7) 0.040(7) 0.001(5) 0.006(5) 0.004(5)
C28 0.043(6) 0.016(5) 0.028(6) 0.007(4) 0.020(5) 0.001(4)
C29 0.028(6) 0.027(6) 0.033(6) 0.009(5) 0.004(5) -0.002(4)
C30 0.053(7) 0.033(6) 0.047(7) 0.013(5) 0.032(6) 0.005(5)
C31 0.040(6) 0.023(5) 0.023(5) 0.004(4) 0.019(5) 0.006(4)
C32 0.036(6) 0.025(6) 0.034(6) 0.002(5) 0.015(5) 0.005(4)
C33 0.060(7) 0.029(6) 0.031(6) 0.008(5) 0.029(6) 0.010(5)
C34 0.035(6) 0.026(6) 0.014(5) -0.003(4) 0.009(5) 0.004(4)
C35 0.068(8) 0.019(6) 0.039(7) -0.011(5) 0.019(6) -0.001(5)
C36 0.049(7) 0.027(6) 0.035(6) -0.008(5) 0.016(5) -0.002(5)

loop_
_atom_type_symbol
_atom_type_description
_atom_type_scat_dispersion_real
_atom_type_scat_dispersion_imag
_atom_type_scat_source
C C 0.0033 0.0016 'International Tables Vol C Tables 4.2.6.8 and 6.1.1.4'
H H 0.0000 0.0000 'International Tables Vol C Tables 4.2.6.8 and 6.1.1.4'
N N 0.0061 0.0033 'International Tables Vol C Tables 4.2.6.8 and 6.1.1.4'
P P 0.1023 0.0942 'International Tables Vol C Tables 4.2.6.8 and 6.1.1.4'
Se Se -0.0929 2.2259 'International Tables Vol C Tables 4.2.6.8 and 6.1.1.4'
La La -0.2871 2.4523 'International Tables Vol C Tables 4.2.6.8 and 6.1.1.4'

loop_
_geom_angle_atom_site_label_1
_geom_angle_atom_site_label_2
_geom_angle_atom_site_label_3
_geom_angle
_geom_angle_site_symmetry_1
_geom_angle_site_symmetry_3
_geom_angle_publ_flag
Se3 La1 Se6 119.04(3) . . ?
Se3 La1 Se2 156.16(3) . . ?
Se6 La1 Se2 73.31(3) . . ?
Se3 La1 Se5 79.61(3) . . ?
Se6 La1 Se5 88.61(3) . . ?
Se2 La1 Se5 122.76(3) . . ?
Se3 La1 Se4 88.82(3) . . ?
Se6 La1 Se4 73.35(3) . . ?
Se2 La1 Se4 74.87(3) . . ?
Se5 La1 Se4 150.47(3) . . ?
Se3 La1 Se1 85.73(3) . . ?
Se6 La1 Se1 152.33(3) . . ?
Se2 La1 Se1 88.56(3) . . ?
Se5 La1 Se1 83.81(3) . . ?
Se4 La1 Se1 122.62(3) . . ?
P1 Se1 La1 114.30(7) . . ?
P2 Se2 La1 114.08(7) . . ?
P3 Se3 La1 115.92(7) . . ?
P4 Se4 La1 114.35(7) . . ?
P5 Se5 La1 114.79(7) . . ?
P6 Se6 La1 114.53(7) . . ?
N1 P1 C1 104.6(4) . . ?
N1 P1 C4 110.3(4) . . ?
C1 P1 C4 105.6(4) . . ?
N1 P1 Se1 119.9(3) . . ?
C1 P1 Se1 107.5(3) . . ?
C4 P1 Se1 108.0(3) . . ?
N1 P2 C10 106.5(4) . . ?
N1 P2 C7 109.4(4) . . ?
C10 P2 C7 107.0(4) . . ?
N1 P2 Se2 118.8(3) . . ?
C10 P2 Se2 105.0(3) . . ?
C7 P2 Se2 109.5(3) . . ?
N2 P3 C16 105.9(4) . . ?
N2 P3 C13 107.7(4) . . ?
C16 P3 C13 107.1(4) . . ?
N2 P3 Se3 120.0(3) . . ?
C16 P3 Se3 106.7(3) . . ?
C13 P3 Se3 108.8(3) . . ?
N2 P4 C22 105.2(4) . . ?
N2 P4 C19 109.7(4) . . ?
C22 P4 C19 105.9(4) . . ?
N2 P4 Se4 119.2(3) . . ?
C22 P4 Se4 106.0(3) . . ?
C19 P4 Se4 109.8(3) . . ?
N3 P5 C25 106.6(4) . . ?
N3 P5 C28 108.9(4) . . ?
C25 P5 C28 106.0(4) . . ?
N3 P5 Se5 120.5(3) . . ?
C25 P5 Se5 105.6(3) . . ?
C28 P5 Se5 108.3(3) . . ?
N3 P6 C34 106.9(4) . . ?
N3 P6 C31 110.1(4) . . ?
C34 P6 C31 106.2(4) . . ?
N3 P6 Se6 118.0(3) . . ?
C34 P6 Se6 104.9(3) . . ?
C31 P6 Se6 109.9(3) . . ?
P1 N1 P2 141.6(4) . . ?
P3 N2 P4 142.1(5) . . ?
P6 N3 P5 140.5(5) . . ?
C2 C1 C3 111.1(7) . . ?
C2 C1 P1 111.2(6) . . ?
C3 C1 P1 113.8(6) . . ?
C6 C4 C5 110.3(7) . . ?
C6 C4 P1 111.0(6) . . ?
C5 C4 P1 110.9(6) . . ?
C9 C7 C8 109.8(7) . . ?
C9 C7 P2 112.6(6) . . ?
C8 C7 P2 111.8(6) . . ?
C12 C10 C11 109.8(7) . . ?
C12 C10 P2 112.4(6) . . ?
C11 C10 P2 111.5(6) . . ?
C14 C13 C15 111.5(7) . . ?
C14 C13 P3 110.2(6) . . ?
C15 C13 P3 113.4(6) . . ?
C17 C16 C18 111.6(7) . . ?
C17 C16 P3 111.4(6) . . ?
C18 C16 P3 109.8(6) . . ?
C20 C19 C21 110.9(7) . . ?
C20 C19 P4 112.1(6) . . ?
C21 C19 P4 110.8(6) . . ?
C23 C22 C24 110.6(7) . . ?
C23 C22 P4 112.1(6) . . ?
C24 C22 P4 111.9(6) . . ?
C26 C25 C27 108.6(7) . . ?
C26 C25 P5 111.9(6) . . ?
C27 C25 P5 111.4(6) . . ?
C30 C28 C29 112.7(7) . . ?
C30 C28 P5 113.6(6) . . ?
C29 C28 P5 109.9(6) . . ?
C32 C31 C33 111.5(7) . . ?
C32 C31 P6 110.7(6) . . ?
C33 C31 P6 113.5(6) . . ?
C35 C34 C36 111.8(7) . . ?
C35 C34 P6 112.5(6) . . ?
C36 C34 P6 109.5(6) . . ?

loop_
_geom_bond_atom_site_label_1
_geom_bond_atom_site_label_2
_geom_bond_distance
_geom_bond_site_symmetry_2
_geom_bond_publ_flag
La1 Se3 2.9833(11) . ?
La1 Se6 2.9859(11) . ?
La1 Se2 3.0115(10) . ?
La1 Se5 3.0319(12) . ?
La1 Se4 3.0446(12) . ?
La1 Se1 3.0543(11) . ?
Se1 P1 2.195(2) . ?
Se2 P2 2.175(2) . ?
Se3 P3 2.185(3) . ?
Se4 P4 2.183(2) . ?
Se5 P5 2.193(2) . ?
Se6 P6 2.179(2) . ?
P1 N1 1.571(7) . ?
P1 C1 1.826(8) . ?
P1 C4 1.821(9) . ?
P2 N1 1.600(7) . ?
P2 C10 1.831(8) . ?
P2 C7 1.825(9) . ?
P3 N2 1.584(7) . ?
P3 C16 1.817(8) . ?
P3 C13 1.819(8) . ?
P4 N2 1.594(7) . ?
P4 C22 1.806(9) . ?
P4 C19 1.848(8) . ?
P5 N3 1.594(7) . ?
P5 C25 1.810(8) . ?
P5 C28 1.844(8) . ?
P6 N3 1.594(7) . ?
P6 C34 1.825(8) . ?
P6 C31 1.837(8) . ?
C1 C2 1.519(11) . ?
C1 C3 1.541(11) . ?
C4 C6 1.511(11) . ?
C4 C5 1.528(11) . ?
C7 C9 1.496(11) . ?
C7 C8 1.554(11) . ?
C10 C12 1.510(11) . ?
C10 C11 1.551(11) . ?
C13 C14 1.534(11) . ?
C13 C15 1.545(11) . ?
C16 C17 1.538(11) . ?
C16 C18 1.534(11) . ?
C19 C20 1.524(11) . ?
C19 C21 1.525(11) . ?
C22 C23 1.511(11) . ?
C22 C24 1.518(11) . ?
C25 C26 1.542(11) . ?
C25 C27 1.546(11) . ?
C28 C30 1.516(11) . ?
C28 C29 1.517(11) . ?
C31 C32 1.504(10) . ?
C31 C33 1.516(11) . ?
C34 C35 1.513(11) . ?
C34 C36 1.518(11) . ?
